data_1520074
loop_
_publ_author_name
'Zhang, Yuanyuan'
'MacIntosh, Alex D.'
'Wong, Janice L.'
'Bielinski, Elizabeth A.'
'Williard, Paul G.'
'Mercado, Brandon Q.'
'Hazari, Nilay'
'Bernskoetter, Wesley H.'

_publ_section_title
;
 Iron catalyzed CO2hydrogenation to formate enhanced by Lewis acid
 co-catalysts
;
_journal_issue 7
_journal_name_full 'Chem. Sci.'
_journal_page_first 4291
_journal_paper_doi 10.1039/C5SC01467K
_journal_volume 6
_journal_year 2015
_chemical_formula_sum 'C19 H41 Fe N O3 P2'
_chemical_formula_weight 449.32
_chemical_name_common wb12feb15_2
_chemical_name_systematic 5a
_space_group_crystal_system tetragonal
_space_group_IT_number 76
_space_group_name_Hall 'P 4w'
_space_group_name_H-M_alt 'P 41'
_symmetry_space_group_name_Hall 'P 4w'
_symmetry_space_group_name_H-M 'P 41'
_atom_sites_solution_hydrogens mixed
_audit_update_record
;
2015-04-22 deposited with the CCDC.
2015-05-15 downloaded from the CCDC.
;
_cell_angle_alpha 90
_cell_angle_beta 90
_cell_angle_gamma 90
_cell_formula_units_Z 4
_cell_length_a 11.736(3)
_cell_length_b 11.736(3)
_cell_length_c 16.678(5)
_cell_measurement_reflns_used 1539
_cell_measurement_temperature 183.(2)
_cell_measurement_theta_max 17.6268
_cell_measurement_theta_min 2.4544
_cell_volume 2297.1(11)
_computing_cell_refinement 'SAINT V8.34A (Bruker AXS Inc., 2013)'
_computing_data_reduction 'SAINT V8.34A (Bruker AXS Inc., 2013)'
_computing_structure_refinement 'SHELXL-2014/7 (Sheldrick, 2014)'
_diffrn_ambient_temperature 183.(2)
_diffrn_detector_area_resol_mean 10.4167
_diffrn_measured_fraction_theta_full 0.913
_diffrn_measured_fraction_theta_max 0.913
_diffrn_radiation_wavelength 0.71073
_diffrn_reflns_av_R_equivalents 0.2413
_diffrn_reflns_av_unetI/netI 0.3082
_diffrn_reflns_limit_h_max 15
_diffrn_reflns_limit_h_min -15
_diffrn_reflns_limit_k_max 14
_diffrn_reflns_limit_k_min -15
_diffrn_reflns_limit_l_max 19
_diffrn_reflns_limit_l_min -18
_diffrn_reflns_number 18179
_diffrn_reflns_theta_full 27.46
_diffrn_reflns_theta_max 27.46
_diffrn_reflns_theta_min 2.12
_exptl_absorpt_coefficient_mu 0.813
_exptl_absorpt_correction_T_max 0.91
_exptl_absorpt_correction_T_min 0.82
_exptl_absorpt_correction_type multi-scan
_exptl_absorpt_process_details 'SADABS V2014/5 (Bruker AXS Inc.)'
_exptl_crystal_colour 'clear light gold-yellow'
_exptl_crystal_density_diffrn 1.299
_exptl_crystal_density_method 'not measured'
_exptl_crystal_description needle
_exptl_crystal_F_000 968
_exptl_crystal_size_max 0.300
_exptl_crystal_size_mid 0.140
_exptl_crystal_size_min 0.120
_refine_diff_density_max 0.764
_refine_diff_density_min -0.539
_refine_ls_abs_structure_details
;
Flack x determined using 739 quotients [(I+)-(I-)]/[(I+)+(I-)]
(Parsons, Flack and Wagner, Acta Cryst. B69 (2013) 249-259).
;
_refine_ls_abs_structure_Flack 0.01(2)
_refine_ls_extinction_method none
_refine_ls_goodness_of_fit_ref 1.014
_refine_ls_hydrogen_treatment mixed
_refine_ls_matrix_type full
_refine_ls_number_parameters 247
_refine_ls_number_reflns 4587
_refine_ls_number_restraints 1
_refine_ls_restrained_S_all 1.014
_refine_ls_R_factor_all 0.2182
_refine_ls_R_factor_gt 0.0883
_refine_ls_shift/su_max 0.846
_refine_ls_shift/su_mean 0.066
_refine_ls_structure_factor_coef Fsqd
_refine_ls_weighting_details 'w=1/[\s^2^(Fo^2^)+(0.0515P)^2^] where P=(Fo^2^+2Fc^2^)/3'
_refine_ls_weighting_scheme calc
_refine_ls_wR_factor_gt 0.1222
_refine_ls_wR_factor_ref 0.1515
_reflns_number_gt 2369
_reflns_number_total 4587
_reflns_threshold_expression 'I > 2\s(I)'
_cod_data_source_file c5sc01467k2.cif
_cod_data_source_block I
_cod_depositor_comments 'Adding full bibliography for 1520069--1520075.cif.'
_cod_original_cell_volume 2297.1(14)
_cod_database_code 1520074

loop_
_space_group_symop_operation_xyz
'x, y, z'
'-x, -y, z+1/2'
'-y, x, z+1/4'
'y, -x, z+3/4'

loop_
_atom_site_type_symbol
_atom_site_label
_atom_site_fract_x
_atom_site_fract_y
_atom_site_fract_z
_atom_site_U_iso_or_equiv
_atom_site_adp_type
_atom_site_calc_flag
_atom_site_refinement_flags_adp
_atom_site_refinement_flags_posn
_atom_site_occupancy
C C1 0.6249(11) 1.1201(12) 0.5849(10) 0.035(4) Uani d . . 1
H H1 0.6761 1.1818 0.5772 0.042 Uiso calc U R 1
C C2 0.4389(10) 0.9105(10) 0.6019(8) 0.022(3) Uani d . . 1
C C3 0.8189(10) 0.8970(11) 0.5324(9) 0.044(4) Uani d . . 1
H H3A 0.7806 0.9709 0.5368 0.066 Uiso calc U R 1
H H3B 0.8368 0.8816 0.4761 0.066 Uiso calc U R 1
H H3C 0.8895 0.8983 0.5638 0.066 Uiso calc U R 1
C C4 0.7404(9) 0.8033(10) 0.5647(8) 0.030(3) Uani d . . 1
H H4 0.7801 0.7288 0.5565 0.036 Uiso calc U R 1
C C5 0.7189(10) 0.8166(12) 0.6549(8) 0.042(4) Uani d . . 1
H H5A 0.792 0.8205 0.6832 0.062 Uiso calc U R 1
H H5B 0.6753 0.7511 0.6745 0.062 Uiso calc U R 1
H H5C 0.6757 0.8867 0.6646 0.062 Uiso calc U R 1
C C6 0.6333(11) 0.5611(10) 0.5546(9) 0.046(4) Uani d . . 1
H H6A 0.5937 0.4894 0.566 0.07 Uiso calc U R 1
H H6B 0.684 0.5799 0.5994 0.07 Uiso calc U R 1
H H6C 0.6782 0.553 0.5054 0.07 Uiso calc U R 1
C C7 0.5462(9) 0.6560(9) 0.5438(8) 0.024(3) Uani d . . 1
H H7 0.5104 0.6688 0.5975 0.029 Uiso calc U R 1
C C8 0.4513(10) 0.6151(9) 0.4880(8) 0.033(4) Uani d . . 1
H H8A 0.483 0.5996 0.4348 0.049 Uiso calc U R 1
H H8B 0.3926 0.6741 0.4838 0.049 Uiso calc U R 1
H H8C 0.4175 0.5452 0.5097 0.049 Uiso calc U R 1
C C9 0.6431(10) 0.7752(10) 0.4049(8) 0.033(4) Uani d . . 1
H H9A 0.7172 0.8123 0.3938 0.04 Uiso calc U R 1
H H9B 0.65 0.693 0.3926 0.04 Uiso calc U R 1
C C10 0.5455(13) 0.8312(11) 0.3522(9) 0.052(4) Uani d . . 1
H H10A 0.5704 0.8359 0.2956 0.062 Uiso calc U R 1
H H10B 0.476 0.7835 0.3546 0.062 Uiso calc U R 1
C C11 0.6193(13) 1.0202(13) 0.3623(10) 0.076(6) Uani d . . 1
H H11A 0.6891 0.987 0.3844 0.114 Uiso calc U R 1
H H11B 0.6072 1.096 0.3854 0.114 Uiso calc U R 1
H H11C 0.6264 1.0265 0.3039 0.114 Uiso calc U R 1
C C12 0.4248(13) 0.9881(14) 0.3335(10) 0.064(5) Uani d . . 1
H H12A 0.3666 0.9274 0.328 0.076 Uiso calc U R 1
H H12B 0.4528 1.0072 0.2792 0.076 Uiso calc U R 1
C C13 0.3704(10) 1.0931(10) 0.3708(8) 0.032(4) Uani d . . 1
H H13A 0.2997 1.1136 0.3418 0.038 Uiso calc U R 1
H H13B 0.4234 1.1586 0.3684 0.038 Uiso calc U R 1
C C14 0.1620(10) 0.9177(11) 0.5402(8) 0.042(4) Uani d . . 1
H H14A 0.1526 0.967 0.5871 0.063 Uiso calc U R 1
H H14B 0.2226 0.8621 0.5506 0.063 Uiso calc U R 1
H H14C 0.0904 0.8774 0.5295 0.063 Uiso calc U R 1
C C15 0.1943(9) 0.9909(10) 0.4666(8) 0.027(3) Uani d . . 1
H H15 0.2005 0.9363 0.4207 0.032 Uiso calc U R 1
C C16 0.0970(11) 1.0725(12) 0.4444(10) 0.057(5) Uani d . . 1
H H16A 0.0322 1.0287 0.4239 0.086 Uiso calc U R 1
H H16B 0.1232 1.1257 0.4031 0.086 Uiso calc U R 1
H H16C 0.0735 1.1153 0.4921 0.086 Uiso calc U R 1
C C17 0.3934(11) 1.2864(9) 0.5064(10) 0.052(4) Uani d . . 1
H H17A 0.3978 1.3428 0.5496 0.078 Uiso calc U R 1
H H17B 0.3677 1.3237 0.457 0.078 Uiso calc U R 1
H H17C 0.4689 1.2529 0.4976 0.078 Uiso calc U R 1
C C18 0.3091(11) 1.1928(9) 0.5295(8) 0.034(4) Uani d . . 1
H H18 0.2307 1.2188 0.5149 0.041 Uiso calc U R 1
C C19 0.3121(12) 1.1698(10) 0.6204(9) 0.046(4) Uani d . . 1
H H19A 0.389 1.146 0.636 0.069 Uiso calc U R 1
H H19B 0.2577 1.1094 0.6336 0.069 Uiso calc U R 1
H H19C 0.2916 1.2396 0.6493 0.069 Uiso calc U R 1
Fe Fe1 0.48073(13) 0.93989(13) 0.50762(10) 0.0158(4) Uani d . . 1
H H20 0.405(7) 0.848(7) 0.503(7) 0.024 Uiso d U . 1
N N1 0.5202(8) 0.9453(8) 0.3823(6) 0.022(3) Uani d . . 1
O O1 0.5899(7) 1.0714(7) 0.5215(6) 0.038(3) Uani d . . 1
O O2 0.6018(9) 1.0984(8) 0.6531(7) 0.062(3) Uani d . . 1
O O3 0.4055(7) 0.8834(7) 0.6665(6) 0.037(3) Uani d . . 1
P P1 0.6024(2) 0.7960(2) 0.5101(2) 0.0197(7) Uani d . . 1
P P2 0.3376(3) 1.0565(2) 0.47682(19) 0.0195(8) Uani d . . 1

loop_
_atom_site_aniso_label
_atom_site_aniso_U_11
_atom_site_aniso_U_22
_atom_site_aniso_U_33
_atom_site_aniso_U_12
_atom_site_aniso_U_13
_atom_site_aniso_U_23
C1 0.039(9) 0.039(9) 0.027(12) -0.013(7) 0.008(8) -0.006(8)
C2 0.024(7) 0.027(7) 0.014(9) 0.004(5) 0.002(6) -0.008(6)
C3 0.025(7) 0.058(10) 0.050(13) -0.006(7) 0.011(7) -0.009(8)
C4 0.016(7) 0.040(8) 0.035(10) -0.004(6) 0.004(6) -0.002(7)
C5 0.040(9) 0.073(10) 0.012(10) -0.002(7) -0.014(7) -0.006(7)
C6 0.050(9) 0.035(8) 0.053(12) 0.008(7) 0.000(8) 0.008(8)
C7 0.024(7) 0.023(7) 0.026(9) 0.006(6) 0.005(6) 0.001(6)
C8 0.045(8) 0.024(7) 0.029(11) -0.011(6) 0.003(7) 0.002(6)
C9 0.036(8) 0.027(8) 0.036(10) 0.012(6) 0.011(7) 0.004(7)
C10 0.096(13) 0.043(9) 0.016(11) 0.018(8) 0.016(8) -0.001(7)
C11 0.060(11) 0.127(16) 0.041(14) -0.047(11) 0.026(10) -0.029(11)
C12 0.068(11) 0.114(14) 0.009(11) 0.023(10) 0.005(8) 0.006(9)
C13 0.025(8) 0.033(8) 0.038(10) 0.007(6) 0.005(7) 0.009(7)
C14 0.026(8) 0.062(10) 0.037(11) -0.002(7) 0.005(7) 0.011(8)
C15 0.022(7) 0.038(8) 0.022(9) -0.003(6) -0.010(6) 0.006(6)
C16 0.036(9) 0.053(10) 0.083(15) -0.003(7) -0.021(9) 0.022(9)
C17 0.063(9) 0.016(7) 0.077(12) -0.020(6) 0.007(10) -0.012(9)
C18 0.043(8) 0.031(8) 0.029(11) 0.007(6) 0.002(7) -0.011(6)
C19 0.072(11) 0.033(9) 0.032(12) -0.007(7) 0.008(9) -0.011(7)
Fe1 0.0211(9) 0.0203(9) 0.0061(10) -0.0021(8) 0.0001(9) -0.0002(9)
N1 0.025(6) 0.025(6) 0.016(7) 0.003(5) 0.008(5) -0.008(5)
O1 0.038(5) 0.041(5) 0.037(8) -0.012(4) -0.001(5) -0.009(5)
O2 0.090(9) 0.064(8) 0.031(9) -0.033(6) -0.008(7) -0.003(6)
O3 0.051(6) 0.036(6) 0.023(7) -0.013(5) 0.005(5) 0.004(5)
P1 0.0181(16) 0.0250(17) 0.016(2) -0.0006(13) 0.0008(17) 0.0003(18)
P2 0.0268(19) 0.0171(17) 0.015(2) -0.0005(14) -0.0010(15) -0.0006(15)

loop_
_atom_type_symbol
_atom_type_description
_atom_type_scat_dispersion_real
_atom_type_scat_dispersion_imag
_atom_type_scat_source
C C 0.0033 0.0016 'International Tables Vol C Tables 4.2.6.8 and 6.1.1.4'
H H 0.0000 0.0000 'International Tables Vol C Tables 4.2.6.8 and 6.1.1.4'
N N 0.0061 0.0033 'International Tables Vol C Tables 4.2.6.8 and 6.1.1.4'
O O 0.0106 0.0060 'International Tables Vol C Tables 4.2.6.8 and 6.1.1.4'
P P 0.1023 0.0942 'International Tables Vol C Tables 4.2.6.8 and 6.1.1.4'
Fe Fe 0.3463 0.8444 'International Tables Vol C Tables 4.2.6.8 and 6.1.1.4'

loop_
_geom_angle_atom_site_label_1
_geom_angle_atom_site_label_2
_geom_angle_atom_site_label_3
_geom_angle
O2 C1 O1 128.5(13)
O2 C1 H1 115.8
O1 C1 H1 115.7
O3 C2 Fe1 175.5(11)
C4 C3 H3A 109.5
C4 C3 H3B 109.4
H3A C3 H3B 109.5
C4 C3 H3C 109.5
H3A C3 H3C 109.5
H3B C3 H3C 109.5
C3 C4 C5 111.7(11)
C3 C4 P1 112.7(9)
C5 C4 P1 110.0(8)
C3 C4 H4 107.4
C5 C4 H4 107.4
P1 C4 H4 107.4
C4 C5 H5A 109.5
C4 C5 H5B 109.4
H5A C5 H5B 109.5
C4 C5 H5C 109.5
H5A C5 H5C 109.5
H5B C5 H5C 109.5
C7 C6 H6A 109.5
C7 C6 H6B 109.5
H6A C6 H6B 109.5
C7 C6 H6C 109.5
H6A C6 H6C 109.5
H6B C6 H6C 109.5
C6 C7 C8 109.3(10)
C6 C7 P1 116.4(8)
C8 C7 P1 110.7(8)
C6 C7 H7 106.6
C8 C7 H7 106.6
P1 C7 H7 106.6
C7 C8 H8A 109.5
C7 C8 H8B 109.5
H8A C8 H8B 109.5
C7 C8 H8C 109.5
H8A C8 H8C 109.5
H8B C8 H8C 109.5
C10 C9 P1 106.7(8)
C10 C9 H9A 110.4
P1 C9 H9A 110.4
C10 C9 H9B 110.4
P1 C9 H9B 110.4
H9A C9 H9B 108.6
N1 C10 C9 109.6(11)
N1 C10 H10A 109.8
C9 C10 H10A 109.7
N1 C10 H10B 109.7
C9 C10 H10B 109.8
H10A C10 H10B 108.2
N1 C11 H11A 109.5
N1 C11 H11B 109.4
H11A C11 H11B 109.5
N1 C11 H11C 109.5
H11A C11 H11C 109.5
H11B C11 H11C 109.5
N1 C12 C13 111.6(12)
N1 C12 H12A 109.3
C13 C12 H12A 109.2
N1 C12 H12B 109.4
C13 C12 H12B 109.3
H12A C12 H12B 107.9
C12 C13 P2 106.8(9)
C12 C13 H13A 110.4
P2 C13 H13A 110.4
C12 C13 H13B 110.3
P2 C13 H13B 110.4
H13A C13 H13B 108.6
C15 C14 H14A 109.5
C15 C14 H14B 109.5
H14A C14 H14B 109.5
C15 C14 H14C 109.5
H14A C14 H14C 109.5
H14B C14 H14C 109.5
C16 C15 C14 110.8(11)
C16 C15 P2 115.9(8)
C14 C15 P2 112.3(8)
C16 C15 H15 105.6
C14 C15 H15 105.7
P2 C15 H15 105.6
C15 C16 H16A 109.5
C15 C16 H16B 109.4
H16A C16 H16B 109.5
C15 C16 H16C 109.5
H16A C16 H16C 109.5
H16B C16 H16C 109.5
C18 C17 H17A 109.5
C18 C17 H17B 109.5
H17A C17 H17B 109.5
C18 C17 H17C 109.5
H17A C17 H17C 109.5
H17B C17 H17C 109.5
C17 C18 C19 111.1(12)
C17 C18 P2 112.6(9)
C19 C18 P2 108.2(8)
C17 C18 H18 108.3
C19 C18 H18 108.3
P2 C18 H18 108.3
C18 C19 H19A 109.5
C18 C19 H19B 109.5
H19A C19 H19B 109.5
C18 C19 H19C 109.5
H19A C19 H19C 109.5
H19B C19 H19C 109.5
C2 Fe1 O1 103.6(5)
C2 Fe1 N1 168.8(5)
O1 Fe1 N1 87.2(4)
C2 Fe1 P1 90.8(4)
O1 Fe1 P1 99.9(3)
N1 Fe1 P1 84.4(3)
C2 Fe1 P2 97.0(4)
O1 Fe1 P2 92.0(3)
N1 Fe1 P2 85.4(3)
P1 Fe1 P2 163.86(14)
C2 Fe1 H20 73.(5)
O1 Fe1 H20 177.(5)
N1 Fe1 H20 96.(5)
P1 Fe1 H20 80.(3)
P2 Fe1 H20 89.(3)
C10 N1 C12 106.0(11)
C10 N1 C11 107.7(11)
C12 N1 C11 105.5(12)
C10 N1 Fe1 110.6(8)
C12 N1 Fe1 112.7(8)
C11 N1 Fe1 113.8(8)
C1 O1 Fe1 130.1(9)
C9 P1 C7 105.3(6)
C9 P1 C4 104.3(6)
C7 P1 C4 101.7(6)
C9 P1 Fe1 104.6(4)
C7 P1 Fe1 116.9(4)
C4 P1 Fe1 122.4(4)
C18 P2 C15 103.8(6)
C18 P2 C13 106.8(6)
C15 P2 C13 101.3(6)
C18 P2 Fe1 123.8(5)
C15 P2 Fe1 116.7(4)
C13 P2 Fe1 101.8(4)

loop_
_geom_bond_atom_site_label_1
_geom_bond_atom_site_label_2
_geom_bond_distance
C1 O2 1.196(15)
C1 O1 1.270(16)
C1 H1 0.95
C2 O3 1.190(14)
C2 Fe1 1.683(14)
C3 C4 1.532(16)
C3 H3A 0.98
C3 H3B 0.98
C3 H3C 0.98
C4 C5 1.534(17)
C4 P1 1.859(12)
C4 H4 1.0
C5 H5A 0.98
C5 H5B 0.98
C5 H5C 0.98
C6 C7 1.522(14)
C6 H6A 0.98
C6 H6B 0.98
C6 H6C 0.98
C7 C8 1.529(16)
C7 P1 1.857(11)
C7 H7 1.0
C8 H8A 0.98
C8 H8B 0.98
C8 H8C 0.98
C9 C10 1.587(17)
C9 P1 1.835(14)
C9 H9A 0.99
C9 H9B 0.99
C10 N1 1.461(14)
C10 H10A 0.99
C10 H10B 0.99
C11 N1 1.495(15)
C11 H11A 0.98
C11 H11B 0.98
C11 H11C 0.98
C12 N1 1.473(17)
C12 C13 1.521(17)
C12 H12A 0.99
C12 H12B 0.99
C13 P2 1.859(14)
C13 H13A 0.99
C13 H13B 0.99
C14 C15 1.546(17)
C14 H14A 0.98
C14 H14B 0.98
C14 H14C 0.98
C15 C16 1.536(15)
C15 P2 1.858(11)
C15 H15 1.0
C16 H16A 0.98
C16 H16B 0.98
C16 H16C 0.98
C17 C18 1.529(16)
C17 H17A 0.98
C17 H17B 0.98
C17 H17C 0.98
C18 C19 1.540(19)
C18 P2 1.855(12)
C18 H18 1.0
C19 H19A 0.98
C19 H19B 0.98
C19 H19C 0.98
Fe1 O1 2.019(8)
Fe1 N1 2.141(10)
Fe1 P1 2.212(3)
Fe1 P2 2.227(3)
Fe1 H20 1.40(9)

loop_
_geom_torsion_atom_site_label_1
_geom_torsion_atom_site_label_2
_geom_torsion_atom_site_label_3
_geom_torsion_atom_site_label_4
_geom_torsion
P1 C9 C10 N1 48.3(13)
N1 C12 C13 P2 -51.5(13)
C9 C10 N1 C12 -176.7(11)
C9 C10 N1 C11 70.8(15)
C9 C10 N1 Fe1 -54.2(12)
C13 C12 N1 C10 166.0(12)
C13 C12 N1 C11 -79.9(14)
C13 C12 N1 Fe1 44.9(14)
O2 C1 O1 Fe1 1.(2)
C10 C9 P1 C7 102.6(9)
C10 C9 P1 C4 -150.7(8)
C10 C9 P1 Fe1 -21.1(9)
C6 C7 P1 C9 71.4(11)
C8 C7 P1 C9 -54.2(9)
C6 C7 P1 C4 -37.2(11)
C8 C7 P1 C4 -162.8(8)
C6 C7 P1 Fe1 -173.1(8)
C8 C7 P1 Fe1 61.3(9)
C3 C4 P1 C9 56.6(10)
C5 C4 P1 C9 -178.0(9)
C3 C4 P1 C7 165.9(9)
C5 C4 P1 C7 -68.7(10)
C3 C4 P1 Fe1 -61.4(10)
C5 C4 P1 Fe1 64.0(10)
C17 C18 P2 C15 -149.1(10)
C19 C18 P2 C15 87.8(10)
C17 C18 P2 C13 -42.6(11)
C19 C18 P2 C13 -165.7(9)
C17 C18 P2 Fe1 74.8(11)
C19 C18 P2 Fe1 -48.3(10)
C16 C15 P2 C18 40.8(12)
C14 C15 P2 C18 -88.0(10)
C16 C15 P2 C13 -69.8(12)
C14 C15 P2 C13 161.4(9)
C16 C15 P2 Fe1 -179.4(9)
C14 C15 P2 Fe1 51.9(10)
C12 C13 P2 C18 164.8(9)
C12 C13 P2 C15 -86.9(9)
C12 C13 P2 Fe1 33.7(9)
